data_7111210
loop_
_publ_author_name
'Wakamiya, Atsushi'
'Nishinaga, Tohru'
'Komatsu, Koichi'

_publ_section_title
;
 The stable radical cation of thiophene annelated with
 bicyclo[2.2.2]octene and its reaction with triplet oxygen to give a
 protonated cation of 2-butene-1,4-dione derivative
;
_journal_issue 11
_journal_name_full 'Chemical Communications'
_journal_page_first 1192
_journal_paper_doi 10.1039/b201958b
_journal_year 2002
_chemical_formula_moiety 'C16 H21 O2 Sb'
_chemical_formula_sum 'C16 H21 F6 O2 Sb'
_chemical_formula_weight 481.08
_chemical_name_systematic
; 
? 
;
_space_group_IT_number 19
_symmetry_cell_setting orthorhombic
_symmetry_space_group_name_Hall 'P 2ac 2ab'
_symmetry_space_group_name_H-M 'P 21 21 21'
_atom_sites_solution_hydrogens geom
_atom_sites_solution_primary direct
_atom_sites_solution_secondary difmap
_audit_creation_method SHELXL-97
_cell_angle_alpha 90.00
_cell_angle_beta 90.00
_cell_angle_gamma 90.00
_cell_formula_units_Z 4
_cell_length_a 7.2353(5)
_cell_length_b 14.7165(11)
_cell_length_c 16.5155(13)
_cell_measurement_temperature 123(2)
_cell_volume 1758.5(2)
_computing_cell_refinement 'Bruker SMART'
_computing_data_collection 'Bruker SMART'
_computing_data_reduction 'Bruker SHELXTL'
_computing_molecular_graphics 'Bruker SHELXTL'
_computing_publication_material 'Bruker SHELXTL'
_computing_structure_refinement 'SHELXL-97 (Sheldrick, 1997)'
_computing_structure_solution 'SHELXS-97 (Sheldrick, 1990)'
_diffrn_ambient_temperature 123(2)
_diffrn_measured_fraction_theta_full 0.998
_diffrn_measured_fraction_theta_max 0.998
_diffrn_measurement_device_type 'CCD area detector'
_diffrn_measurement_method 'phi and omega scans'
_diffrn_radiation_monochromator graphite
_diffrn_radiation_source 'fine-focus sealed tube'
_diffrn_radiation_type MoK\a
_diffrn_radiation_wavelength 0.71073
_diffrn_reflns_av_R_equivalents 0.0277
_diffrn_reflns_av_sigmaI/netI 0.0224
_diffrn_reflns_limit_h_max 8
_diffrn_reflns_limit_h_min -8
_diffrn_reflns_limit_k_max 8
_diffrn_reflns_limit_k_min -17
_diffrn_reflns_limit_l_max 19
_diffrn_reflns_limit_l_min -19
_diffrn_reflns_number 10209
_diffrn_reflns_theta_full 25.00
_diffrn_reflns_theta_max 25.00
_diffrn_reflns_theta_min 1.85
_exptl_absorpt_coefficient_mu 1.636
_exptl_absorpt_correction_type none
_exptl_crystal_colour paleyellow
_exptl_crystal_density_diffrn 1.817
_exptl_crystal_density_method 'not measured'
_exptl_crystal_description prism
_exptl_crystal_F_000 952
_exptl_crystal_size_max 0.40
_exptl_crystal_size_mid 0.40
_exptl_crystal_size_min 0.40
_refine_diff_density_max 0.561
_refine_diff_density_min -0.387
_refine_diff_density_rms 0.060
_refine_ls_abs_structure_details 'Flack H D (1983), Acta Cryst. A39, 876-881'
_refine_ls_abs_structure_Flack -0.009(17)
_refine_ls_extinction_method none
_refine_ls_goodness_of_fit_ref 1.047
_refine_ls_hydrogen_treatment mixed
_refine_ls_matrix_type full
_refine_ls_number_parameters 230
_refine_ls_number_reflns 3104
_refine_ls_number_restraints 1
_refine_ls_restrained_S_all 1.046
_refine_ls_R_factor_all 0.0216
_refine_ls_R_factor_gt 0.0211
_refine_ls_shift/su_max 0.001
_refine_ls_shift/su_mean 0.000
_refine_ls_structure_factor_coef Fsqd
_refine_ls_weighting_details 'calc w=1/[\s^2^(Fo^2^)+(0.0357P)^2^+0.0408P] where P=(Fo^2^+2Fc^2^)/3'
_refine_ls_weighting_scheme calc
_refine_ls_wR_factor_gt 0.0508
_refine_ls_wR_factor_ref 0.0510
_reflns_number_gt 3055
_reflns_number_total 3104
_reflns_threshold_expression >2sigma(I)
_cod_data_source_file b201958bsup1.cif
_cod_data_source_block nof
_cod_depositor_comments
;
The following automatic conversions were performed:

'_symmetry_cell_setting' value 'Orthorhombic' changed to
'orthorhombic' according to
/home/saulius/struct/CIF-dictionaries/cif_core.dic dictionary named
'cif_core.dic' version 2.4.2 from 2011-04-26.

Automatic conversion script
Id: cif_fix_values 1891 2012-01-12 08:04:46Z andrius 
;
_cod_original_sg_symbol_H-M P2(1)2(1)2(1)
_cod_database_code 7111210

loop_
_symmetry_equiv_pos_as_xyz
'x, y, z'
'-x+1/2, -y, z+1/2'
'-x, y+1/2, -z+1/2'
'x+1/2, -y+1/2, -z'

loop_
_atom_site_label
_atom_site_type_symbol
_atom_site_fract_x
_atom_site_fract_y
_atom_site_fract_z
_atom_site_U_iso_or_equiv
_atom_site_adp_type
_atom_site_occupancy
_atom_site_symmetry_multiplicity
_atom_site_calc_flag
_atom_site_refinement_flags
H2 H 1.095(7) 0.242(3) 0.2302(13) 0.087(15) Uiso 1 1 d D
C1 C 0.9145(4) 0.26447(18) 0.31730(17) 0.0236(6) Uani 1 1 d .
C2 C 0.7719(4) 0.20995(18) 0.27413(15) 0.0223(5) Uani 1 1 d .
C3 C 0.7919(4) 0.16936(18) 0.20100(15) 0.0225(6) Uani 1 1 d .
C4 C 0.9555(4) 0.17448(17) 0.14744(17) 0.0241(6) Uani 1 1 d .
C5 C 0.8512(4) 0.30179(18) 0.39626(15) 0.0258(6) Uani 1 1 d .
H5 H 0.9524 0.3369 0.4231 0.031 Uiso 1 1 calc R
C6 C 0.5969(4) 0.20922(19) 0.32344(16) 0.0241(6) Uani 1 1 d .
H6 H 0.4996 0.1732 0.2948 0.029 Uiso 1 1 calc R
C7 C 0.6393(4) 0.1158(2) 0.15916(16) 0.0301(6) Uani 1 1 d .
H7 H 0.5299 0.1091 0.1957 0.036 Uiso 1 1 calc R
C8 C 0.9248(4) 0.1335(2) 0.06564(17) 0.0302(6) Uani 1 1 d .
H8 H 1.0366 0.1415 0.0307 0.036 Uiso 1 1 calc R
C9 C 0.7880(4) 0.2219(2) 0.45034(16) 0.0289(6) Uani 1 1 d .
H9A H 0.8949 0.1823 0.4628 0.035 Uiso 1 1 calc R
H9B H 0.7383 0.2457 0.5020 0.035 Uiso 1 1 calc R
C10 C 0.6832(4) 0.36375(18) 0.37855(17) 0.0279(6) Uani 1 1 d .
H10A H 0.7219 0.4153 0.3439 0.033 Uiso 1 1 calc R
H10B H 0.6340 0.3886 0.4299 0.033 Uiso 1 1 calc R
C11 C 0.6378(4) 0.16652(18) 0.40634(16) 0.0279(6) Uani 1 1 d .
H11A H 0.6804 0.1031 0.3990 0.033 Uiso 1 1 calc R
H11B H 0.5236 0.1655 0.4394 0.033 Uiso 1 1 calc R
C12 C 0.5312(4) 0.3078(2) 0.33495(17) 0.0280(6) Uani 1 1 d .
H12A H 0.4163 0.3086 0.3675 0.034 Uiso 1 1 calc R
H12B H 0.5040 0.3354 0.2816 0.034 Uiso 1 1 calc R
C13 C 0.7152(5) 0.0219(2) 0.13486(18) 0.0388(7) Uani 1 1 d .
H13A H 0.7517 -0.0121 0.1841 0.047 Uiso 1 1 calc R
H13B H 0.6174 -0.0132 0.1069 0.047 Uiso 1 1 calc R
C14 C 0.5861(4) 0.1678(2) 0.08171(19) 0.0370(7) Uani 1 1 d .
H14A H 0.4899 0.1337 0.0518 0.044 Uiso 1 1 calc R
H14B H 0.5348 0.2280 0.0963 0.044 Uiso 1 1 calc R
C15 C 0.8833(4) 0.03191(19) 0.07862(18) 0.0360(7) Uani 1 1 d .
H15A H 0.8573 0.0025 0.0259 0.043 Uiso 1 1 calc R
H15B H 0.9920 0.0016 0.1031 0.043 Uiso 1 1 calc R
C16 C 0.7572(4) 0.1802(2) 0.02770(18) 0.0348(7) Uani 1 1 d .
H16A H 0.7329 0.1538 -0.0264 0.042 Uiso 1 1 calc R
H16B H 0.7831 0.2458 0.0208 0.042 Uiso 1 1 calc R
F1 F 0.8341(3) 0.36835(12) 0.15408(17) 0.0711(7) Uani 1 1 d .
F2 F 0.8225(3) 0.61886(12) 0.12045(15) 0.0588(6) Uani 1 1 d .
F3 F 0.5947(3) 0.49745(15) 0.18329(17) 0.0772(8) Uani 1 1 d .
F4 F 1.0620(3) 0.49046(16) 0.09012(19) 0.0828(8) Uani 1 1 d .
F5 F 0.9337(5) 0.5115(2) 0.23842(14) 0.1073(11) Uani 1 1 d .
F6 F 0.7281(4) 0.4762(2) 0.03585(14) 0.0912(9) Uani 1 1 d .
O1 O 1.0736(3) 0.28104(13) 0.29299(11) 0.0295(4) Uani 1 1 d D
O2 O 1.1071(3) 0.21117(14) 0.16406(13) 0.0299(5) Uani 1 1 d D
Sb1 Sb 0.82823(2) 0.493214(11) 0.137097(9) 0.02368(7) Uani 1 1 d .

loop_
_atom_site_aniso_label
_atom_site_aniso_U_11
_atom_site_aniso_U_22
_atom_site_aniso_U_33
_atom_site_aniso_U_23
_atom_site_aniso_U_13
_atom_site_aniso_U_12
C1 0.0235(14) 0.0186(14) 0.0286(14) 0.0044(12) -0.0013(12) 0.0014(11)
C2 0.0244(13) 0.0166(13) 0.0261(13) 0.0021(11) -0.0035(11) -0.0001(10)
C3 0.0257(14) 0.0197(13) 0.0220(13) 0.0012(10) -0.0002(10) -0.0015(11)
C4 0.0288(14) 0.0144(12) 0.0290(14) 0.0000(11) 0.0016(12) 0.0015(10)
C5 0.0281(15) 0.0248(13) 0.0246(13) -0.0038(11) -0.0042(12) -0.0046(13)
C6 0.0242(13) 0.0257(15) 0.0225(12) -0.0018(12) -0.0002(10) -0.0034(11)
C7 0.0287(14) 0.0336(15) 0.0280(14) -0.0048(12) 0.0015(11) -0.0131(13)
C8 0.0351(15) 0.0298(16) 0.0258(15) -0.0059(12) 0.0072(12) -0.0012(13)
C9 0.0297(15) 0.0304(16) 0.0265(14) 0.0014(12) -0.0012(11) 0.0038(12)
C10 0.0304(14) 0.0232(13) 0.0301(14) -0.0035(11) -0.0018(11) 0.0035(12)
C11 0.0331(15) 0.0262(13) 0.0243(13) 0.0023(11) 0.0037(12) -0.0014(12)
C12 0.0254(14) 0.0302(15) 0.0285(14) -0.0009(12) -0.0025(11) 0.0041(12)
C13 0.0531(18) 0.0282(16) 0.0351(15) -0.0034(13) -0.0035(13) -0.0150(14)
C14 0.0361(15) 0.0440(19) 0.0308(15) -0.0067(15) -0.0077(13) 0.0014(14)
C15 0.0459(17) 0.0231(14) 0.0389(15) -0.0087(13) -0.0047(13) 0.0028(13)
C16 0.0440(17) 0.0330(17) 0.0275(14) 0.0043(13) 0.0018(14) 0.0016(13)
F1 0.0650(13) 0.0209(9) 0.127(2) 0.0128(11) 0.0019(16) 0.0032(10)
F2 0.0596(12) 0.0203(8) 0.0964(16) 0.0096(9) 0.0161(13) -0.0025(9)
F3 0.0517(12) 0.0496(14) 0.130(2) 0.0228(17) 0.0500(14) 0.0097(12)
F4 0.0440(12) 0.0553(14) 0.149(2) -0.0161(18) 0.0373(14) -0.0054(12)
F5 0.154(3) 0.118(2) 0.0503(13) 0.0134(17) -0.0537(15) -0.051(2)
F6 0.124(2) 0.107(2) 0.0424(12) 0.0017(13) -0.0347(13) -0.0585(18)
O1 0.0221(10) 0.0317(11) 0.0347(11) -0.0007(9) -0.0016(8) -0.0049(8)
O2 0.0203(10) 0.0299(11) 0.0397(12) 0.0022(9) 0.0053(8) -0.0025(8)
Sb1 0.02682(10) 0.01849(9) 0.02572(10) -0.00036(7) -0.00272(6) -0.00087(8)

loop_
_atom_type_symbol
_atom_type_description
_atom_type_scat_dispersion_real
_atom_type_scat_dispersion_imag
_atom_type_scat_source
C C 0.0033 0.0016 'International Tables Vol C Tables 4.2.6.8 and 6.1.1.4'
H H 0.0000 0.0000 'International Tables Vol C Tables 4.2.6.8 and 6.1.1.4'
O O 0.0106 0.0060 'International Tables Vol C Tables 4.2.6.8 and 6.1.1.4'
F F 0.0171 0.0103 'International Tables Vol C Tables 4.2.6.8 and 6.1.1.4'
Sb Sb -0.5866 1.5461 'International Tables Vol C Tables 4.2.6.8 and 6.1.1.4'

loop_
_geom_angle_atom_site_label_1
_geom_angle_atom_site_label_2
_geom_angle_atom_site_label_3
_geom_angle
O1 C1 C5 119.7(2)
O1 C1 C2 126.4(3)
C5 C1 C2 113.9(2)
C3 C2 C1 126.2(3)
C3 C2 C6 124.6(2)
C1 C2 C6 109.1(2)
C2 C3 C4 126.5(2)
C2 C3 C7 123.8(2)
C4 C3 C7 109.6(2)
O2 C4 C3 126.3(2)
O2 C4 C8 120.1(2)
C3 C4 C8 113.6(2)
C1 C5 C9 108.5(2)
C1 C5 C10 107.1(2)
C9 C5 C10 109.0(2)
C2 C6 C11 108.8(2)
C2 C6 C12 108.7(2)
C11 C6 C12 109.6(2)
C3 C7 C14 107.5(2)
C3 C7 C13 108.9(2)
C14 C7 C13 108.6(2)
C4 C8 C16 107.9(2)
C4 C8 C15 107.1(2)
C16 C8 C15 109.8(2)
C11 C9 C5 109.8(2)
C5 C10 C12 109.4(2)
C6 C11 C9 109.9(2)
C6 C12 C10 109.8(2)
C15 C13 C7 110.7(2)
C16 C14 C7 109.8(2)
C13 C15 C8 109.4(2)
C8 C16 C14 110.4(2)
F6 Sb1 F3 91.13(14)
F6 Sb1 F5 178.82(13)
F3 Sb1 F5 89.93(14)
F6 Sb1 F1 90.67(13)
F3 Sb1 F1 89.53(10)
F5 Sb1 F1 89.87(13)
F6 Sb1 F4 88.63(14)
F3 Sb1 F4 179.24(11)
F5 Sb1 F4 90.31(14)
F1 Sb1 F4 91.19(11)
F6 Sb1 F2 89.55(13)
F3 Sb1 F2 90.41(10)
F5 Sb1 F2 89.91(13)
F1 Sb1 F2 179.77(12)
F4 Sb1 F2 88.87(10)

loop_
_geom_bond_atom_site_label_1
_geom_bond_atom_site_label_2
_geom_bond_distance
C1 O1 1.243(3)
C1 C5 1.487(4)
C1 C2 1.489(4)
C2 C3 1.355(4)
C2 C6 1.506(4)
C3 C4 1.480(4)
C3 C7 1.522(4)
C4 O2 1.253(3)
C4 C8 1.496(4)
C5 C9 1.545(4)
C5 C10 1.547(4)
C6 C11 1.535(4)
C6 C12 1.539(4)
C7 C14 1.540(4)
C7 C13 1.541(4)
C8 C16 1.528(4)
C8 C15 1.540(4)
C9 C11 1.541(4)
C10 C12 1.551(4)
C13 C15 1.537(4)
C14 C16 1.537(4)
F1 Sb1 1.8593(18)
F2 Sb1 1.8698(18)
F3 Sb1 1.8548(19)
F4 Sb1 1.861(2)
F5 Sb1 1.859(2)
F6 Sb1 1.839(2)

loop_
_geom_torsion_atom_site_label_1
_geom_torsion_atom_site_label_2
_geom_torsion_atom_site_label_3
_geom_torsion_atom_site_label_4
_geom_torsion
O1 C1 C2 C3 -0.1(5)
C5 C1 C2 C3 179.1(2)
O1 C1 C2 C6 -178.2(3)
C5 C1 C2 C6 1.0(3)
C1 C2 C3 C4 -3.1(4)
C6 C2 C3 C4 174.7(3)
C1 C2 C3 C7 -178.8(2)
C6 C2 C3 C7 -1.0(4)
C2 C3 C4 O2 6.1(5)
C7 C3 C4 O2 -177.7(2)
C2 C3 C4 C8 -171.6(2)
C7 C3 C4 C8 4.6(3)
O1 C1 C5 C9 -123.3(3)
C2 C1 C5 C9 57.4(3)
O1 C1 C5 C10 119.2(3)
C2 C1 C5 C10 -60.0(3)
C3 C2 C6 C11 121.8(3)
C1 C2 C6 C11 -60.1(3)
C3 C2 C6 C12 -118.9(3)
C1 C2 C6 C12 59.2(3)
C2 C3 C7 C14 114.4(3)
C4 C3 C7 C14 -62.0(3)
C2 C3 C7 C13 -128.1(3)
C4 C3 C7 C13 55.6(3)
O2 C4 C8 C16 -122.0(3)
C3 C4 C8 C16 55.8(3)
O2 C4 C8 C15 119.8(3)
C3 C4 C8 C15 -62.3(3)
C1 C5 C9 C11 -56.0(3)
C10 C5 C9 C11 60.3(3)
C1 C5 C10 C12 57.7(3)
C9 C5 C10 C12 -59.5(3)
C2 C6 C11 C9 59.5(3)
C12 C6 C11 C9 -59.2(3)
C5 C9 C11 C6 -0.9(3)
C2 C6 C12 C10 -59.1(3)
C11 C6 C12 C10 59.7(3)
C5 C10 C12 C6 -0.1(3)
C3 C7 C13 C15 -58.4(3)
C14 C7 C13 C15 58.4(3)
C3 C7 C14 C16 57.4(3)
C13 C7 C14 C16 -60.4(3)
C7 C13 C15 C8 1.0(3)
C4 C8 C15 C13 57.3(3)
C16 C8 C15 C13 -59.6(3)
C4 C8 C16 C14 -58.7(3)
C15 C8 C16 C14 57.8(3)
C7 C14 C16 C8 2.5(4)
